data_4036841
loop_
_publ_author_name
'Kise, Naoki'
'Hamada, Yusuke'
'Sakurai, Toshihiko'

_publ_section_title
;
 Electroreductive Intermolecular Coupling of Uracils with Aromatic
 Ketones: Synthesis of 6-Substituted and cis-5,6-Disubstituted
 5,6-Dihydro-1,3-dimethyluracils and Their Transformation to 6-Substituted
 1,3-Dimethyluracils, trans-5,6-Disubstituted
 5,6-Dihydro-1,3-dimethyluracils, and 4,5,5-Trisubstituted
 3-Methyloxazolizin-2-ones.
;
_journal_issue 12
_journal_name_full 'The Journal of organic chemistry'
_journal_page_first 5101
_journal_page_last 5119
_journal_paper_doi 10.1021/acs.joc.6b00670
_journal_volume 81
_journal_year 2016
_chemical_absolute_configuration :
_chemical_formula_moiety 'C20 H20 F2 N2 O3'
_chemical_formula_sum 'C20 H20 F2 N2 O3'
_chemical_formula_weight 374.38
_chemical_melting_point 512.0(10)
_chemical_name_systematic
; 
1-((3S,4S)-2,2-bis(4-fluorophenyl)-4-methyl-5-oxotetrahydrofuran-3-yl)-
1,3-dimethylurea
;
_space_group_IT_number 76
_space_group_name_Hall 'P 4w'
_space_group_name_H-M_alt 'P 41'
_symmetry_cell_setting tetragonal
_symmetry_space_group_name_Hall 'P 4w'
_symmetry_space_group_name_H-M 'P 41'
_atom_sites_solution_hydrogens geom
_atom_sites_solution_primary direct
_atom_sites_solution_secondary difmap
_audit_creation_method SHELXL-97
_cell_angle_alpha 90.00
_cell_angle_beta 90.00
_cell_angle_gamma 90.00
_cell_formula_units_Z 4
_cell_length_a 10.32(3)
_cell_length_b 10.32(3)
_cell_length_c 18.06(5)
_cell_measurement_reflns_used 10583
_cell_measurement_temperature 298(2)
_cell_measurement_theta_max 27.2
_cell_measurement_theta_min 3.6
_cell_volume 1923(10)
_computing_cell_refinement PROCESS-AUTO
_computing_data_collection PROCESS-AUTO
_computing_data_reduction PROCESS-AUTO
_computing_publication_material yadokari-XG
_computing_structure_refinement 'SHELXL-97 (Sheldrick, 1997)'
_computing_structure_solution 'SHELXS-97 (Sheldrick, 1990)'
_diffrn_ambient_temperature 298(2)
_diffrn_detector_area_resol_mean 10.00
_diffrn_measured_fraction_theta_full 0.990
_diffrn_measured_fraction_theta_max 0.990
_diffrn_measurement_device_type 'Rigaku RAXIS-RAPID'
_diffrn_measurement_method \w
_diffrn_radiation_monochromator graphite
_diffrn_radiation_source 'fine-focus sealed tube'
_diffrn_radiation_type MoK\a
_diffrn_radiation_wavelength 0.71075
_diffrn_reflns_av_R_equivalents 0.1016
_diffrn_reflns_av_sigmaI/netI 0.0981
_diffrn_reflns_limit_h_max 13
_diffrn_reflns_limit_h_min -13
_diffrn_reflns_limit_k_max 13
_diffrn_reflns_limit_k_min -13
_diffrn_reflns_limit_l_max 23
_diffrn_reflns_limit_l_min -22
_diffrn_reflns_number 16575
_diffrn_reflns_theta_full 27.49
_diffrn_reflns_theta_max 27.49
_diffrn_reflns_theta_min 3.95
_exptl_absorpt_coefficient_mu 0.100
_exptl_absorpt_correction_T_max 0.9802
_exptl_absorpt_correction_T_min 0.9516
_exptl_absorpt_correction_type multi-scan
_exptl_absorpt_process_details
;
    Higashi, T. (1995). Program for Absorption Correction.
    Rigaku Corporation, Tokyo, Japan.
;
_exptl_crystal_colour colorless
_exptl_crystal_density_diffrn 1.293
_exptl_crystal_density_method 'not measured'
_exptl_crystal_description block
_exptl_crystal_F_000 784
_exptl_crystal_size_max 0.50
_exptl_crystal_size_mid 0.30
_exptl_crystal_size_min 0.20
_refine_diff_density_max 0.134
_refine_diff_density_min -0.107
_refine_diff_density_rms 0.025
_refine_ls_abs_structure_details 'Flack H D (1983), Acta Cryst. A39, 876-881'
_refine_ls_abs_structure_Flack -0.3(8)
_refine_ls_extinction_method none
_refine_ls_goodness_of_fit_ref 0.998
_refine_ls_hydrogen_treatment mixed
_refine_ls_matrix_type full
_refine_ls_number_parameters 251
_refine_ls_number_reflns 4329
_refine_ls_number_restraints 1
_refine_ls_restrained_S_all 0.998
_refine_ls_R_factor_all 0.1197
_refine_ls_R_factor_gt 0.0502
_refine_ls_shift/su_max 0.000
_refine_ls_shift/su_mean 0.000
_refine_ls_structure_factor_coef Fsqd
_refine_ls_weighting_details 'calc w=1/[\s^2^(Fo^2^)+(0.0200P)^2^+0.0000P] where P=(Fo^2^+2Fc^2^)/3'
_refine_ls_weighting_scheme calc
_refine_ls_wR_factor_gt 0.0751
_refine_ls_wR_factor_ref 0.0838
_reflns_number_gt 2164
_reflns_number_total 4329
_reflns_threshold_expression >2sigma(I)
_cod_data_source_file jo6b00670_si_026.cif
_cod_data_source_block trans-15i
_cod_depositor_comments
;
The following automatic conversions were performed:

data item '_chemical_melting_point' value '511-513' was changed to
'512.0(10)' -- the average value was taken and precision was
estimated.

Automatic conversion script
Id: cif_fix_values 6909 2019-04-08 15:41:33Z antanas 
;
_cod_original_sg_symbol_Hall 'P 4W'
_cod_database_code 4036841

loop_
_symmetry_equiv_pos_as_xyz
'x, y, z'
'-x, -y, z+1/2'
'-y, x, z+1/4'
'y, -x, z+3/4'

loop_
_atom_site_label
_atom_site_type_symbol
_atom_site_fract_x
_atom_site_fract_y
_atom_site_fract_z
_atom_site_U_iso_or_equiv
_atom_site_adp_type
_atom_site_occupancy
_atom_site_symmetry_multiplicity
_atom_site_calc_flag
_atom_site_refinement_flags
O1 O 0.35532(18) -0.04880(14) 0.78148(9) 0.0619(5) Uani 1 1 d .
C1 C 0.4790(3) -0.0484(3) 0.75764(15) 0.0627(7) Uani 1 1 d .
O2 O 0.51347(19) -0.12901(18) 0.71374(11) 0.0809(6) Uani 1 1 d .
C2 C 0.5530(3) 0.0559(2) 0.79282(14) 0.0634(7) Uani 1 1 d .
H1 H 0.6024 0.1030 0.7551 0.076 Uiso 1 1 calc R
C3 C 0.6458(3) 0.0018(3) 0.85128(19) 0.0910(10) Uani 1 1 d .
H2 H 0.5976 -0.0467 0.8873 0.136 Uiso 1 1 calc R
H3 H 0.6900 0.0720 0.8753 0.136 Uiso 1 1 calc R
H4 H 0.7080 -0.0539 0.8279 0.136 Uiso 1 1 calc R
C4 C 0.4513(2) 0.1447(2) 0.82591(13) 0.0526(6) Uani 1 1 d .
H5 H 0.4799 0.1694 0.8757 0.063 Uiso 1 1 calc R
N1 N 0.43109(18) 0.26102(17) 0.78393(9) 0.0528(5) Uani 1 1 d .
C5 C 0.4037(3) 0.2540(3) 0.70449(13) 0.0695(8) Uani 1 1 d .
H6 H 0.3302 0.3075 0.6931 0.104 Uiso 1 1 calc R
H7 H 0.3851 0.1659 0.6910 0.104 Uiso 1 1 calc R
H8 H 0.4777 0.2839 0.6772 0.104 Uiso 1 1 calc R
C6 C 0.4382(2) 0.3742(2) 0.82042(14) 0.0524(6) Uani 1 1 d .
O3 O 0.44970(16) 0.37532(14) 0.88935(9) 0.0639(5) Uani 1 1 d .
N2 N 0.4276(3) 0.4826(2) 0.78330(14) 0.0740(8) Uani 1 1 d .
C7 C 0.4277(4) 0.6049(3) 0.82034(16) 0.0959(11) Uani 1 1 d .
H9 H 0.3673 0.6025 0.8608 0.144 Uiso 1 1 calc R
H10 H 0.4029 0.6717 0.7862 0.144 Uiso 1 1 calc R
H11 H 0.5130 0.6226 0.8390 0.144 Uiso 1 1 calc R
C8 C 0.3309(2) 0.0557(2) 0.83379(13) 0.0509(6) Uani 1 1 d .
C9 C 0.1162(3) 0.0506(3) 0.76880(15) 0.0740(8) Uani 1 1 d .
H12 H 0.1403 -0.0278 0.7475 0.089 Uiso 1 1 calc R
C10 C -0.0030(3) 0.0998(4) 0.75356(17) 0.0904(10) Uani 1 1 d .
H13 H -0.0602 0.0566 0.7224 0.108 Uiso 1 1 calc R
C11 C -0.0351(3) 0.2136(4) 0.78520(19) 0.0831(9) Uani 1 1 d .
F1 F -0.15474(17) 0.2638(2) 0.77092(12) 0.1208(7) Uani 1 1 d .
C12 C 0.0444(3) 0.2805(3) 0.82996(16) 0.0706(8) Uani 1 1 d .
H14 H 0.0195 0.3599 0.8496 0.085 Uiso 1 1 calc R
C13 C 0.1634(3) 0.2282(2) 0.84582(14) 0.0619(7) Uani 1 1 d .
H15 H 0.2186 0.2714 0.8782 0.074 Uiso 1 1 calc R
C14 C 0.2025(2) 0.1133(2) 0.81474(13) 0.0542(6) Uani 1 1 d .
C15 C 0.3253(2) -0.0030(3) 0.91193(14) 0.0560(6) Uani 1 1 d .
C16 C 0.2918(3) -0.1305(3) 0.92109(17) 0.0725(8) Uani 1 1 d .
H16 H 0.2751 -0.1818 0.8798 0.087 Uiso 1 1 calc R
C17 C 0.2827(3) -0.1834(3) 0.9911(2) 0.0873(9) Uani 1 1 d .
H17 H 0.2620 -0.2704 0.9973 0.105 Uiso 1 1 calc R
C18 C 0.3042(3) -0.1069(4) 1.05066(18) 0.0845(9) Uani 1 1 d .
F2 F 0.29437(19) -0.16156(19) 1.11894(9) 0.1208(7) Uani 1 1 d .
C19 C 0.3337(3) 0.0162(3) 1.04424(15) 0.0751(8) Uani 1 1 d .
H18 H 0.3472 0.0665 1.0863 0.090 Uiso 1 1 calc R
C20 C 0.3447(3) 0.0708(3) 0.97477(15) 0.0693(7) Uani 1 1 d .
H19 H 0.3654 0.1582 0.9702 0.083 Uiso 1 1 calc R
H20 H 0.426(2) 0.482(2) 0.7429(12) 0.033(7) Uiso 1 1 d .

loop_
_atom_site_aniso_label
_atom_site_aniso_U_11
_atom_site_aniso_U_22
_atom_site_aniso_U_33
_atom_site_aniso_U_23
_atom_site_aniso_U_13
_atom_site_aniso_U_12
O1 0.0732(12) 0.0524(10) 0.0602(11) -0.0077(9) 0.0126(10) -0.0041(9)
C1 0.074(2) 0.0513(18) 0.0622(18) 0.0091(15) 0.0064(16) 0.0127(16)
O2 0.0977(16) 0.0660(12) 0.0791(13) -0.0121(11) 0.0125(12) 0.0156(10)
C2 0.0683(17) 0.0498(15) 0.0720(17) 0.0072(15) 0.0023(15) -0.0022(14)
C3 0.078(2) 0.0760(19) 0.119(2) 0.000(2) -0.018(2) 0.0201(16)
C4 0.0599(16) 0.0429(14) 0.0549(15) 0.0075(13) -0.0078(13) 0.0026(12)
N1 0.0706(13) 0.0446(12) 0.0431(12) -0.0005(11) -0.0060(11) 0.0004(10)
C5 0.104(2) 0.0613(17) 0.0430(14) -0.0051(13) -0.0096(14) -0.0005(15)
C6 0.0623(17) 0.0471(16) 0.0477(16) 0.0026(14) -0.0090(13) 0.0017(12)
O3 0.0911(13) 0.0568(11) 0.0439(11) -0.0009(9) -0.0161(9) -0.0016(9)
N2 0.127(2) 0.0493(16) 0.0460(15) 0.0005(14) -0.0164(17) 0.0090(12)
C7 0.158(3) 0.0479(17) 0.082(2) -0.0026(17) -0.016(2) 0.0093(18)
C8 0.0580(16) 0.0444(13) 0.0503(15) -0.0060(12) -0.0005(12) -0.0002(12)
C9 0.080(2) 0.0656(17) 0.0764(19) -0.0106(16) -0.0084(17) 0.0034(16)
C10 0.072(2) 0.108(3) 0.091(2) -0.019(2) -0.0181(19) -0.005(2)
C11 0.059(2) 0.110(3) 0.080(2) 0.011(2) -0.0043(19) 0.0134(19)
F1 0.0757(12) 0.1523(17) 0.1343(16) 0.0065(14) -0.0206(12) 0.0220(12)
C12 0.068(2) 0.0742(19) 0.0692(18) 0.0040(16) 0.0037(17) 0.0106(17)
C13 0.0613(18) 0.0664(18) 0.0580(17) -0.0002(14) 0.0023(14) 0.0007(14)
C14 0.0547(16) 0.0560(16) 0.0518(15) -0.0004(14) -0.0040(13) -0.0035(13)
C15 0.0589(16) 0.0530(17) 0.0561(15) 0.0017(14) 0.0045(13) 0.0009(13)
C16 0.089(2) 0.0530(19) 0.075(2) 0.0113(15) 0.0025(16) -0.0103(15)
C17 0.108(3) 0.071(2) 0.083(2) 0.022(2) 0.012(2) -0.0165(17)
C18 0.093(2) 0.100(3) 0.061(2) 0.033(2) 0.0057(17) -0.007(2)
F2 0.1487(17) 0.1391(16) 0.0746(12) 0.0490(12) -0.0050(13) -0.0322(13)
C19 0.095(2) 0.077(2) 0.0537(18) 0.0009(17) -0.0016(15) -0.0088(16)
C20 0.088(2) 0.0580(17) 0.0616(19) 0.0026(16) -0.0016(16) -0.0074(15)

loop_
_atom_type_symbol
_atom_type_description
_atom_type_scat_dispersion_real
_atom_type_scat_dispersion_imag
_atom_type_scat_source
C C 0.0033 0.0016 'International Tables Vol C Tables 4.2.6.8 and 6.1.1.4'
H H 0.0000 0.0000 'International Tables Vol C Tables 4.2.6.8 and 6.1.1.4'
N N 0.0061 0.0033 'International Tables Vol C Tables 4.2.6.8 and 6.1.1.4'
O O 0.0106 0.0060 'International Tables Vol C Tables 4.2.6.8 and 6.1.1.4'
F F 0.0171 0.0103 'International Tables Vol C Tables 4.2.6.8 and 6.1.1.4'

loop_
_geom_angle_atom_site_label_1
_geom_angle_atom_site_label_2
_geom_angle_atom_site_label_3
_geom_angle
C1 O1 C8 111.7(2)
O2 C1 O1 119.3(3)
O2 C1 C2 129.8(3)
O1 C1 C2 110.9(3)
C1 C2 C4 104.7(2)
C1 C2 C3 110.9(2)
C4 C2 C3 112.5(3)
C1 C2 H1 109.5
C4 C2 H1 109.5
C3 C2 H1 109.5
C2 C3 H2 109.5
C2 C3 H3 109.5
H2 C3 H3 109.5
C2 C3 H4 109.5
H2 C3 H4 109.5
H3 C3 H4 109.5
N1 C4 C2 113.5(2)
N1 C4 C8 115.31(19)
C2 C4 C8 103.44(18)
N1 C4 H5 108.1
C2 C4 H5 108.1
C8 C4 H5 108.1
C6 N1 C4 117.4(3)
C6 N1 C5 122.3(2)
C4 N1 C5 120.3(2)
N1 C5 H6 109.5
N1 C5 H7 109.5
H6 C5 H7 109.5
N1 C5 H8 109.5
H6 C5 H8 109.5
H7 C5 H8 109.5
O3 C6 N2 120.6(3)
O3 C6 N1 120.1(2)
N2 C6 N1 119.2(3)
C6 N2 C7 121.0(3)
C6 N2 H20 120.5(19)
C7 N2 H20 118.4(19)
N2 C7 H9 109.5
N2 C7 H10 109.5
H9 C7 H10 109.5
N2 C7 H11 109.5
H9 C7 H11 109.5
H10 C7 H11 109.5
O1 C8 C14 107.4(2)
O1 C8 C15 108.1(3)
C14 C8 C15 109.6(2)
O1 C8 C4 103.93(19)
C14 C8 C4 117.00(19)
C15 C8 C4 110.4(2)
C10 C9 C14 122.1(3)
C10 C9 H12 118.9
C14 C9 H12 118.9
C11 C10 C9 117.6(3)
C11 C10 H13 121.2
C9 C10 H13 121.2
C12 C11 C10 123.5(3)
C12 C11 F1 118.2(3)
C10 C11 F1 118.3(3)
C11 C12 C13 118.1(3)
C11 C12 H14 120.9
C13 C12 H14 120.9
C12 C13 C14 121.1(3)
C12 C13 H15 119.4
C14 C13 H15 119.4
C13 C14 C9 117.5(2)
C13 C14 C8 120.7(2)
C9 C14 C8 121.7(2)
C16 C15 C20 117.8(3)
C16 C15 C8 119.9(2)
C20 C15 C8 122.1(3)
C15 C16 C17 120.5(3)
C15 C16 H16 119.8
C17 C16 H16 119.8
C18 C17 C16 119.1(3)
C18 C17 H17 120.4
C16 C17 H17 120.4
C19 C18 C17 122.2(3)
C19 C18 F2 119.9(4)
C17 C18 F2 117.9(4)
C18 C19 C20 119.7(3)
C18 C19 H18 120.2
C20 C19 H18 120.2
C19 C20 C15 120.6(3)
C19 C20 H19 119.7
C15 C20 H19 119.7

loop_
_geom_bond_atom_site_label_1
_geom_bond_atom_site_label_2
_geom_bond_distance
O1 C1 1.347(5)
O1 C8 1.455(4)
C1 O2 1.203(4)
C1 C2 1.465(5)
C2 C4 1.516(5)
C2 C3 1.531(5)
C2 H1 0.9800
C3 H2 0.9600
C3 H3 0.9600
C3 H4 0.9600
C4 N1 1.435(4)
C4 C8 1.552(5)
C4 H5 0.9800
N1 C6 1.343(4)
N1 C5 1.464(5)
C5 H6 0.9600
C5 H7 0.9600
C5 H8 0.9600
C6 O3 1.251(5)
C6 N2 1.309(4)
N2 C7 1.428(5)
N2 H20 0.73(2)
C7 H9 0.9600
C7 H10 0.9600
C7 H11 0.9600
C8 C14 1.493(5)
C8 C15 1.537(5)
C9 C10 1.359(5)
C9 C14 1.378(4)
C9 H12 0.9300
C10 C11 1.347(5)
C10 H13 0.9300
C11 C12 1.343(5)
C11 F1 1.363(5)
C12 C13 1.372(5)
C12 H14 0.9300
C13 C14 1.373(5)
C13 H15 0.9300
C15 C16 1.370(5)
C15 C20 1.382(4)
C16 C17 1.381(5)
C16 H16 0.9300
C17 C18 1.352(5)
C17 H17 0.9300
C18 C19 1.312(5)
C18 F2 1.360(5)
C19 C20 1.380(5)
C19 H18 0.9300
C20 H19 0.9300

loop_
_geom_torsion_atom_site_label_1
_geom_torsion_atom_site_label_2
_geom_torsion_atom_site_label_3
_geom_torsion_atom_site_label_4
_geom_torsion
C8 O1 C1 O2 -179.6(2)
C8 O1 C1 C2 1.2(3)
O2 C1 C2 C4 165.5(2)
O1 C1 C2 C4 -15.3(3)
O2 C1 C2 C3 -72.9(4)
O1 C1 C2 C3 106.2(3)
C1 C2 C4 N1 -103.6(3)
C3 C2 C4 N1 135.9(3)
C1 C2 C4 C8 22.0(2)
C3 C2 C4 C8 -98.5(2)
C2 C4 N1 C6 -127.7(3)
C8 C4 N1 C6 113.3(2)
C2 C4 N1 C5 52.4(3)
C8 C4 N1 C5 -66.6(3)
C4 N1 C6 O3 -6.6(3)
C5 N1 C6 O3 173.3(2)
C4 N1 C6 N2 176.2(2)
C5 N1 C6 N2 -3.9(4)
O3 C6 N2 C7 -0.5(4)
N1 C6 N2 C7 176.7(3)
C1 O1 C8 C14 137.7(2)
C1 O1 C8 C15 -104.1(2)
C1 O1 C8 C4 13.1(2)
N1 C4 C8 O1 103.1(3)
C2 C4 C8 O1 -21.3(2)
N1 C4 C8 C14 -15.1(3)
C2 C4 C8 C14 -139.5(3)
N1 C4 C8 C15 -141.2(2)
C2 C4 C8 C15 94.3(3)
C14 C9 C10 C11 0.0(4)
C9 C10 C11 C12 0.6(5)
C9 C10 C11 F1 -179.5(3)
C10 C11 C12 C13 -1.8(5)
F1 C11 C12 C13 178.3(2)
C11 C12 C13 C14 2.4(4)
C12 C13 C14 C9 -1.8(4)
C12 C13 C14 C8 -178.5(2)
C10 C9 C14 C13 0.6(4)
C10 C9 C14 C8 177.3(3)
O1 C8 C14 C13 -168.34(19)
C15 C8 C14 C13 74.5(3)
C4 C8 C14 C13 -52.1(3)
O1 C8 C14 C9 15.1(3)
C15 C8 C14 C9 -102.1(3)
C4 C8 C14 C9 131.4(3)
O1 C8 C15 C16 -25.4(3)
C14 C8 C15 C16 91.3(3)
C4 C8 C15 C16 -138.4(2)
O1 C8 C15 C20 159.0(2)
C14 C8 C15 C20 -84.3(3)
C4 C8 C15 C20 45.9(3)
C20 C15 C16 C17 -2.3(4)
C8 C15 C16 C17 -178.1(3)
C15 C16 C17 C18 1.6(5)
C16 C17 C18 C19 -0.1(5)
C16 C17 C18 F2 179.9(3)
C17 C18 C19 C20 -0.6(5)
F2 C18 C19 C20 179.4(3)
C18 C19 C20 C15 -0.2(5)
C16 C15 C20 C19 1.6(4)
C8 C15 C20 C19 177.3(2)
